data_7053998
loop_
_publ_author_name
'Benkhellat, Zakia'
'Allali, Mustapha'
'Beley, Marc'
'Wenger, Emmanuel'
'Bernard, Maxime'
'Parizel, Nathalie'
'Selmeczi, Katalin'
'Joly, Jean-Pierre'

_publ_section_title
;
 Click synthesis of symmetric bis-triazol ligands and full
 characterisation of their copper(ii)-complexes
;
_journal_issue 1
_journal_name_full 'New Journal of Chemistry'
_journal_page_first 419
_journal_paper_doi 10.1039/c3nj00570d
_journal_volume 38
_journal_year 2014
_chemical_compound_source 'synthesis as described'
_chemical_formula_moiety 'C26 H33 Cl Cu1 N9 O4, Cl O4'
_chemical_formula_sum 'C26 H33 Cl2 Cu N9 O8'
_chemical_formula_weight 734.06
_chemical_name_common '[CuL5(MeCN)](ClO4)2'
_space_group_IT_number 2
_symmetry_cell_setting triclinic
_symmetry_space_group_name_Hall '-P 1'
_symmetry_space_group_name_H-M 'P -1'
_atom_sites_solution_hydrogens geom
_atom_sites_solution_primary direct
_atom_sites_solution_secondary difmap
_audit_creation_date 2011-03-21T16:48:46-00:00
_audit_creation_method 'WinGX routine CIF_UPDATE'
_cell_angle_alpha 73.602(4)
_cell_angle_beta 79.087(5)
_cell_angle_gamma 60.693(3)
_cell_formula_units_Z 2
_cell_length_a 10.573(4)
_cell_length_b 10.596(4)
_cell_length_c 16.788(5)
_cell_measurement_reflns_used 15208
_cell_measurement_temperature 100(2)
_cell_measurement_theta_max 28.2193
_cell_measurement_theta_min 3.2551
_cell_measurement_wavelength 0.71073
_cell_volume 1570.4(10)
_computing_cell_refinement
;
        CrysAlisPro, Oxford Diffraction Ltd.,
        Version 1.171.34.44 (release 25-10-2010 CrysAlis171 .NET)
        (compiled Oct 25 2010,18:11:34)
;
_computing_data_collection
;
        CrysAlisPro, Oxford Diffraction Ltd.,
        Version 1.171.34.44 (release 25-10-2010 CrysAlis171 .NET)
        (compiled Oct 25 2010,18:11:34)
;
_computing_data_reduction
;
        CrysAlisPro, Oxford Diffraction Ltd.,
        Version 1.171.34.44 (release 25-10-2010 CrysAlis171 .NET)
        (compiled Oct 25 2010,18:11:34)
;
_computing_molecular_graphics 'Ortep-3 for Windows (Farrugia, 1997)'
_computing_publication_material 'WinGX publication routines (Farrugia, 1999)'
_computing_structure_refinement 'SHELXL-97 (Sheldrick, 2008)'
_computing_structure_solution SIR92
_diffrn_ambient_temperature 100
_diffrn_detector_area_resol_mean 10.4508
_diffrn_measured_fraction_theta_full 0.998
_diffrn_measured_fraction_theta_max 0.998
_diffrn_measurement_device 'SuperNova, Dual, Cu at zero, Atlas'
_diffrn_measurement_device_type 'SuperNova, Dual, Cu at zero, Atlas'
_diffrn_measurement_method '\w scans'
_diffrn_orient_matrix_UB_11 -0.0433698
_diffrn_orient_matrix_UB_12 0.0597136
_diffrn_orient_matrix_UB_13 -0.0310857
_diffrn_orient_matrix_UB_21 -0.0561059
_diffrn_orient_matrix_UB_22 0.027275
_diffrn_orient_matrix_UB_23 0.0307945
_diffrn_orient_matrix_UB_31 0.0301941
_diffrn_orient_matrix_UB_32 0.0434374
_diffrn_orient_matrix_UB_33 0.0056873
_diffrn_radiation_monochromator graphite
_diffrn_radiation_probe x-ray
_diffrn_radiation_type MoK\a
_diffrn_radiation_wavelength 0.71073
_diffrn_reflns_av_R_equivalents 0.0711
_diffrn_reflns_av_unetI/netI 0.0373
_diffrn_reflns_limit_h_max 14
_diffrn_reflns_limit_h_min -14
_diffrn_reflns_limit_k_max 14
_diffrn_reflns_limit_k_min -14
_diffrn_reflns_limit_l_max 22
_diffrn_reflns_limit_l_min -22
_diffrn_reflns_number 64933
_diffrn_reflns_theta_full 27.50
_diffrn_reflns_theta_max 28.28
_diffrn_reflns_theta_min 3.26
_exptl_absorpt_coefficient_mu 0.929
_exptl_absorpt_correction_T_max 1
_exptl_absorpt_correction_T_min 0.64179
_exptl_absorpt_correction_type multi-scan
_exptl_absorpt_process_details
;
        CrysAlisPro, Oxford Diffraction Ltd.,
        Version 1.171.34.44 (release 25-10-2010 CrysAlis171 .NET)
        (compiled Oct 25 2010,18:11:34)
        Empirical absorption correction using spherical harmonics,
 implemented in SCALE3 ABSPACK scaling algorithm.
;
_exptl_crystal_colour blue
_exptl_crystal_density_diffrn 1.552
_exptl_crystal_density_method 'not measured'
_exptl_crystal_description prism
_exptl_crystal_F_000 758
_exptl_crystal_size_max 0.3
_exptl_crystal_size_mid 0.2
_exptl_crystal_size_min 0.1
_refine_diff_density_max 0.618
_refine_diff_density_min -0.454
_refine_diff_density_rms 0.072
_refine_ls_extinction_method none
_refine_ls_goodness_of_fit_ref 1.052
_refine_ls_hydrogen_treatment constr
_refine_ls_matrix_type full
_refine_ls_number_parameters 418
_refine_ls_number_reflns 7198
_refine_ls_number_restraints 0
_refine_ls_restrained_S_all 1.052
_refine_ls_R_factor_all 0.0439
_refine_ls_R_factor_gt 0.0347
_refine_ls_shift/su_max 0.006
_refine_ls_shift/su_mean 0.001
_refine_ls_structure_factor_coef Fsqd
_refine_ls_weighting_details 'calc w=1/[\s^2^(Fo^2^)+(0.0304P)^2^+1.5886P] where P=(Fo^2^+2Fc^2^)/3'
_refine_ls_weighting_scheme calc
_refine_ls_wR_factor_gt 0.0795
_refine_ls_wR_factor_ref 0.0854
_reflns_number_gt 6140
_reflns_number_total 7198
_reflns_threshold_expression >2sigma(I)
_cod_data_source_file c3nj00570d.txt
_cod_data_source_block '[CuL5(MeCN)](ClO4)2'
_cod_original_cell_volume 1570.4(11)
_cod_original_sg_symbol_Hall -P1
_cod_original_sg_symbol_H-M P-1
_cod_original_formula_sum 'C26 H33 Cl2 Cu1 N9 O8'
_cod_database_code 7053998

loop_
_symmetry_equiv_pos_as_xyz
'x, y, z'
'-x, -y, -z'

loop_
_atom_site_label
_atom_site_type_symbol
_atom_site_fract_x
_atom_site_fract_y
_atom_site_fract_z
_atom_site_U_iso_or_equiv
_atom_site_adp_type
_atom_site_occupancy
_atom_site_symmetry_multiplicity
_atom_site_calc_flag
_atom_site_refinement_flags
Cu1 Cu 0.55144(2) 0.50819(3) 0.191375(15) 0.01244(7) Uani 1 1 d .
Cl1 Cl 0.12772(5) 0.15599(5) -0.00187(3) 0.01705(11) Uani 1 1 d .
Cl2 Cl 0.17724(5) 0.69561(5) 0.34982(3) 0.01625(11) Uani 1 1 d .
O13 O 0.12243(17) 0.09698(17) 0.08651(10) 0.0239(3) Uani 1 1 d .
O22 O 0.24230(18) 0.75292(18) 0.38909(10) 0.0270(4) Uani 1 1 d .
O14 O 0.26335(17) 0.05591(18) -0.03844(10) 0.0275(4) Uani 1 1 d .
O23 O 0.28972(17) 0.59106(19) 0.30431(11) 0.0279(4) Uani 1 1 d .
N4 N 0.41779(18) 0.45175(18) 0.16217(10) 0.0137(3) Uani 1 1 d .
O12 O 0.12067(18) 0.29991(18) -0.01846(10) 0.0278(4) Uani 1 1 d .
N6 N 0.40700(18) 0.32796(19) 0.18093(11) 0.0157(3) Uani 1 1 d .
N9 N 0.64213(18) 0.24478(19) 0.42470(10) 0.0151(3) Uani 1 1 d .
O11 O 0.00826(17) 0.16722(18) -0.03731(10) 0.0258(4) Uani 1 1 d .
O21 O 0.07479(18) 0.81592(19) 0.29297(11) 0.0315(4) Uani 1 1 d .
N8 N 0.62315(18) 0.25133(18) 0.34682(10) 0.0152(3) Uani 1 1 d .
N3 N 0.43698(17) 0.70113(18) 0.10972(10) 0.0129(3) Uani 1 1 d .
N1 N 0.60455(17) 0.38403(18) 0.30478(10) 0.0140(3) Uani 1 1 d .
N2 N 0.63828(18) 0.61828(18) 0.22517(10) 0.0143(3) Uani 1 1 d .
C7 C 0.1499(2) 0.2467(2) 0.25669(13) 0.0162(4) Uani 1 1 d .
N7 N 0.28106(18) 0.36589(19) 0.15211(11) 0.0154(3) Uani 1 1 d .
N5 N 0.7402(2) 0.3563(2) 0.12005(12) 0.0237(4) Uani 1 1 d .
C24 C 0.3831(2) 0.2474(2) 0.51469(13) 0.0176(4) Uani 1 1 d .
H24 H 0.3760 0.3159 0.4629 0.021 Uiso 1 1 calc R
C20 C 0.5270(2) 0.0342(2) 0.61690(13) 0.0181(4) Uani 1 1 d .
H20 H 0.6192 -0.0425 0.6353 0.022 Uiso 1 1 calc R
O24 O 0.1072(2) 0.6227(2) 0.41182(11) 0.0351(4) Uani 1 1 d .
C11 C 0.0254(2) 0.1290(2) 0.36004(14) 0.0219(5) Uani 1 1 d .
H11 H -0.0102 0.0581 0.3773 0.026 Uiso 1 1 calc R
C19 C 0.5184(2) 0.1356(2) 0.54096(13) 0.0155(4) Uani 1 1 d .
C4 C 0.3006(2) 0.5672(2) 0.12227(12) 0.0148(4) Uani 1 1 d .
C17 C 0.6362(2) 0.3712(2) 0.43251(13) 0.0160(4) Uani 1 1 d .
H17 H 0.6468 0.3929 0.4813 0.019 Uiso 1 1 calc R
C3 C 0.2897(2) 0.7187(2) 0.10327(13) 0.0164(4) Uani 1 1 d .
H3A H 0.2567 0.7724 0.0465 0.020 Uiso 1 1 calc R
H3B H 0.2188 0.7763 0.1433 0.020 Uiso 1 1 calc R
C5 C 0.2110(2) 0.5118(2) 0.11556(13) 0.0166(4) Uani 1 1 d .
H5 H 0.1201 0.5641 0.0908 0.020 Uiso 1 1 calc R
C1 C 0.4276(2) 0.8181(2) 0.14708(13) 0.0162(4) Uani 1 1 d .
H1A H 0.3569 0.8309 0.1959 0.019 Uiso 1 1 calc R
H1B H 0.3938 0.9140 0.1058 0.019 Uiso 1 1 calc R
C8 C 0.1301(2) 0.3361(2) 0.30932(14) 0.0183(4) Uani 1 1 d .
H8 H 0.1661 0.4067 0.2924 0.022 Uiso 1 1 calc R
C12 C 0.0974(2) 0.1427(2) 0.28246(14) 0.0194(4) Uani 1 1 d .
H12 H 0.1110 0.0812 0.2467 0.023 Uiso 1 1 calc R
C22 C 0.2677(2) 0.1578(3) 0.63939(14) 0.0216(5) Uani 1 1 d .
H22 H 0.1822 0.1658 0.6730 0.026 Uiso 1 1 calc R
C15 C 0.5904(2) 0.6146(2) 0.31518(12) 0.0154(4) Uani 1 1 d .
H15A H 0.6491 0.6390 0.3418 0.018 Uiso 1 1 calc R
H15B H 0.4869 0.6875 0.3214 0.018 Uiso 1 1 calc R
C13 C 0.5761(2) 0.7727(2) 0.17358(13) 0.0175(4) Uani 1 1 d .
H13A H 0.6418 0.7786 0.1237 0.021 Uiso 1 1 calc R
H13B H 0.5675 0.8416 0.2060 0.021 Uiso 1 1 calc R
C10 C 0.0054(2) 0.2186(3) 0.41255(14) 0.0236(5) Uani 1 1 d .
H10 H -0.0438 0.2091 0.4657 0.028 Uiso 1 1 calc R
C9 C 0.0573(2) 0.3218(2) 0.38718(14) 0.0215(4) Uani 1 1 d .
H9 H 0.0432 0.3833 0.4230 0.026 Uiso 1 1 calc R
C6 C 0.2271(2) 0.2566(2) 0.17084(14) 0.0194(4) Uani 1 1 d .
H6A H 0.3097 0.1580 0.1673 0.023 Uiso 1 1 calc R
H6B H 0.1590 0.2837 0.1286 0.023 Uiso 1 1 calc R
C21 C 0.4028(2) 0.0448(2) 0.66511(14) 0.0214(4) Uani 1 1 d .
H21 H 0.4096 -0.0253 0.7161 0.026 Uiso 1 1 calc R
C18 C 0.6586(2) 0.1134(2) 0.48985(13) 0.0170(4) Uani 1 1 d .
H18A H 0.7335 0.0892 0.5270 0.020 Uiso 1 1 calc R
H18B H 0.6927 0.0281 0.4639 0.020 Uiso 1 1 calc R
C25 C 0.7881(2) 0.2308(3) 0.13574(13) 0.0210(4) Uani 1 1 d .
C23 C 0.2581(2) 0.2591(2) 0.56426(14) 0.0203(4) Uani 1 1 d .
H23 H 0.1658 0.3368 0.5467 0.024 Uiso 1 1 calc R
C14 C 0.7992(2) 0.5471(2) 0.21619(14) 0.0200(4) Uani 1 1 d .
H14A H 0.8316 0.5408 0.1581 0.030 Uiso 1 1 calc R
H14B H 0.8389 0.4471 0.2519 0.030 Uiso 1 1 calc R
H14C H 0.8335 0.6064 0.2326 0.030 Uiso 1 1 calc R
C16 C 0.6117(2) 0.4610(2) 0.35447(12) 0.0140(4) Uani 1 1 d .
C2 C 0.5154(2) 0.7012(2) 0.02659(13) 0.0196(4) Uani 1 1 d .
H2A H 0.4656 0.7988 -0.0104 0.029 Uiso 1 1 calc R
H2B H 0.5173 0.6251 0.0034 0.029 Uiso 1 1 calc R
H2C H 0.6151 0.6798 0.0318 0.029 Uiso 1 1 calc R
C26 C 0.8435(3) 0.0706(3) 0.15848(16) 0.0282(5) Uani 1 1 d .
H26A H 0.8863 0.0315 0.2126 0.042 Uiso 1 1 calc R
H26B H 0.9179 0.0257 0.1163 0.042 Uiso 1 1 calc R
H26C H 0.7638 0.0468 0.1620 0.042 Uiso 1 1 calc R

loop_
_atom_site_aniso_label
_atom_site_aniso_U_11
_atom_site_aniso_U_22
_atom_site_aniso_U_33
_atom_site_aniso_U_23
_atom_site_aniso_U_13
_atom_site_aniso_U_12
Cu1 0.01291(12) 0.01358(12) 0.01158(12) -0.00235(9) -0.00261(9) -0.00629(9)
Cl1 0.0168(2) 0.0181(2) 0.0171(2) -0.00098(18) -0.00423(18) -0.00915(19)
Cl2 0.0150(2) 0.0187(2) 0.0147(2) -0.00491(18) -0.00049(17) -0.00703(19)
O13 0.0283(8) 0.0252(8) 0.0183(8) 0.0010(6) -0.0040(6) -0.0146(7)
O22 0.0301(9) 0.0309(9) 0.0260(9) -0.0124(7) -0.0077(7) -0.0134(7)
O14 0.0189(8) 0.0275(9) 0.0286(9) -0.0038(7) 0.0013(7) -0.0074(7)
O23 0.0208(8) 0.0350(9) 0.0303(9) -0.0213(8) 0.0053(7) -0.0095(7)
N4 0.0165(8) 0.0142(8) 0.0118(8) -0.0040(6) -0.0024(6) -0.0070(7)
O12 0.0369(9) 0.0224(8) 0.0274(9) -0.0012(7) -0.0048(7) -0.0176(7)
N6 0.0178(8) 0.0170(8) 0.0156(8) -0.0053(7) -0.0022(7) -0.0092(7)
N9 0.0158(8) 0.0174(8) 0.0115(8) -0.0023(7) -0.0014(6) -0.0075(7)
O11 0.0218(8) 0.0274(8) 0.0298(9) -0.0070(7) -0.0102(7) -0.0094(7)
O21 0.0250(8) 0.0312(9) 0.0320(10) 0.0005(7) -0.0141(7) -0.0079(7)
N8 0.0165(8) 0.0163(8) 0.0123(8) -0.0026(7) -0.0024(6) -0.0071(7)
N3 0.0139(8) 0.0148(8) 0.0113(8) -0.0033(6) -0.0017(6) -0.0071(7)
N1 0.0141(8) 0.0153(8) 0.0135(8) -0.0026(6) -0.0019(6) -0.0072(7)
N2 0.0146(8) 0.0161(8) 0.0136(8) -0.0018(6) -0.0022(6) -0.0085(7)
C7 0.0136(9) 0.0151(10) 0.0184(10) -0.0020(8) -0.0057(8) -0.0048(8)
N7 0.0169(8) 0.0183(9) 0.0155(8) -0.0060(7) -0.0014(7) -0.0102(7)
N5 0.0178(9) 0.0230(10) 0.0262(10) -0.0099(8) 0.0027(7) -0.0053(8)
C24 0.0210(10) 0.0171(10) 0.0151(10) -0.0030(8) -0.0040(8) -0.0086(8)
C20 0.0229(10) 0.0148(10) 0.0168(10) -0.0014(8) -0.0057(8) -0.0085(8)
O24 0.0377(10) 0.0360(10) 0.0310(10) -0.0053(8) 0.0124(8) -0.0228(8)
C11 0.0195(10) 0.0195(11) 0.0249(12) -0.0013(9) -0.0016(9) -0.0094(9)
C19 0.0193(10) 0.0156(10) 0.0150(10) -0.0041(8) -0.0042(8) -0.0092(8)
C4 0.0146(9) 0.0162(10) 0.0137(10) -0.0046(8) -0.0017(7) -0.0064(8)
C17 0.0143(9) 0.0193(10) 0.0158(10) -0.0062(8) -0.0016(8) -0.0074(8)
C3 0.0147(9) 0.0160(10) 0.0188(10) -0.0028(8) -0.0044(8) -0.0066(8)
C5 0.0170(9) 0.0175(10) 0.0154(10) -0.0040(8) -0.0030(8) -0.0073(8)
C1 0.0185(10) 0.0132(9) 0.0184(10) -0.0036(8) -0.0041(8) -0.0074(8)
C8 0.0160(9) 0.0172(10) 0.0221(11) -0.0052(8) -0.0056(8) -0.0060(8)
C12 0.0182(10) 0.0174(10) 0.0225(11) -0.0053(8) -0.0036(8) -0.0068(8)
C22 0.0233(11) 0.0287(12) 0.0228(11) -0.0103(9) 0.0034(9) -0.0189(10)
C15 0.0181(9) 0.0183(10) 0.0133(10) -0.0044(8) -0.0010(7) -0.0106(8)
C13 0.0205(10) 0.0157(10) 0.0187(10) -0.0009(8) -0.0042(8) -0.0107(8)
C10 0.0179(10) 0.0270(12) 0.0186(11) -0.0019(9) -0.0019(8) -0.0063(9)
C9 0.0193(10) 0.0243(11) 0.0198(11) -0.0079(9) -0.0058(8) -0.0060(9)
C6 0.0231(10) 0.0199(10) 0.0224(11) -0.0094(9) 0.0000(8) -0.0134(9)
C21 0.0322(12) 0.0215(11) 0.0168(10) -0.0018(8) -0.0017(9) -0.0184(10)
C18 0.0186(10) 0.0151(10) 0.0140(10) -0.0001(8) -0.0037(8) -0.0059(8)
C25 0.0162(10) 0.0303(13) 0.0164(10) -0.0093(9) 0.0029(8) -0.0099(9)
C23 0.0180(10) 0.0246(11) 0.0228(11) -0.0098(9) -0.0039(8) -0.0100(9)
C14 0.0139(9) 0.0255(11) 0.0217(11) -0.0031(9) -0.0006(8) -0.0113(9)
C16 0.0134(9) 0.0171(10) 0.0136(9) -0.0046(8) -0.0009(7) -0.0079(8)
C2 0.0231(10) 0.0219(11) 0.0134(10) -0.0031(8) 0.0011(8) -0.0112(9)
C26 0.0255(12) 0.0235(12) 0.0345(14) -0.0053(10) 0.0000(10) -0.0118(10)

loop_
_atom_type_symbol
_atom_type_description
_atom_type_scat_dispersion_real
_atom_type_scat_dispersion_imag
_atom_type_scat_source
C C 0.0033 0.0016 'International Tables Vol C Tables 4.2.6.8 and 6.1.1.4'
H H 0.0000 0.0000 'International Tables Vol C Tables 4.2.6.8 and 6.1.1.4'
N N 0.0061 0.0033 'International Tables Vol C Tables 4.2.6.8 and 6.1.1.4'
O O 0.0106 0.0060 'International Tables Vol C Tables 4.2.6.8 and 6.1.1.4'
Cl Cl 0.1484 0.1585 'International Tables Vol C Tables 4.2.6.8 and 6.1.1.4'
Cu Cu 0.3201 1.2651 'International Tables Vol C Tables 4.2.6.8 and 6.1.1.4'

loop_
_geom_angle_atom_site_label_1
_geom_angle_atom_site_label_2
_geom_angle_atom_site_label_3
_geom_angle
N4 Cu1 N1 103.29(7)
N4 Cu1 N2 164.16(7)
N1 Cu1 N2 81.49(7)
N4 Cu1 N3 82.42(7)
N1 Cu1 N3 153.35(7)
N2 Cu1 N3 86.80(7)
N4 Cu1 N5 92.36(8)
N1 Cu1 N5 97.70(7)
N2 Cu1 N5 102.04(8)
N3 Cu1 N5 108.16(7)
O11 Cl1 O12 109.73(10)
O11 Cl1 O13 109.70(10)
O12 Cl1 O13 110.10(10)
O11 Cl1 O14 109.36(10)
O12 Cl1 O14 109.39(10)
O13 Cl1 O14 108.55(10)
O24 Cl2 O21 110.70(11)
O24 Cl2 O23 109.47(11)
O21 Cl2 O23 109.11(11)
O24 Cl2 O22 109.70(11)
O21 Cl2 O22 109.12(11)
O23 Cl2 O22 108.71(10)
N6 N4 C4 111.29(16)
N6 N4 Cu1 133.77(13)
C4 N4 Cu1 114.41(13)
N4 N6 N7 104.88(15)
N8 N9 C17 112.11(16)
N8 N9 C18 119.66(17)
C17 N9 C18 128.16(18)
N1 N8 N9 105.06(16)
C2 N3 C1 111.64(16)
C2 N3 C3 109.58(16)
C1 N3 C3 111.63(15)
C2 N3 Cu1 110.15(12)
C1 N3 Cu1 103.78(12)
C3 N3 Cu1 109.94(12)
N8 N1 C16 111.15(16)
N8 N1 Cu1 137.23(13)
C16 N1 Cu1 111.33(13)
C14 N2 C13 110.19(15)
C14 N2 C15 109.05(16)
C13 N2 C15 111.87(16)
C14 N2 Cu1 113.75(13)
C13 N2 Cu1 107.82(12)
C15 N2 Cu1 104.06(11)
C8 C7 C12 119.6(2)
C8 C7 C6 122.84(18)
C12 C7 C6 117.54(19)
N6 N7 C5 112.57(16)
N6 N7 C6 119.20(17)
C5 N7 C6 127.80(17)
C25 N5 Cu1 124.70(17)
C19 C24 C23 119.9(2)
C19 C24 H24 120.0
C23 C24 H24 120.0
C21 C20 C19 120.5(2)
C21 C20 H20 119.8
C19 C20 H20 119.8
C12 C11 C10 120.1(2)
C12 C11 H11 120.0
C10 C11 H11 120.0
C24 C19 C20 119.36(19)
C24 C19 C18 123.08(18)
C20 C19 C18 117.52(18)
N4 C4 C5 106.82(18)
N4 C4 C3 117.95(17)
C5 C4 C3 134.95(18)
N9 C17 C16 104.65(18)
N9 C17 H17 127.7
C16 C17 H17 127.7
N3 C3 C4 108.00(15)
N3 C3 H3A 110.1
C4 C3 H3A 110.1
N3 C3 H3B 110.1
C4 C3 H3B 110.1
H3A C3 H3B 108.4
N7 C5 C4 104.44(18)
N7 C5 H5 127.8
C4 C5 H5 127.8
N3 C1 C13 109.36(16)
N3 C1 H1A 109.8
C13 C1 H1A 109.8
N3 C1 H1B 109.8
C13 C1 H1B 109.8
H1A C1 H1B 108.3
C7 C8 C9 119.8(2)
C7 C8 H8 120.1
C9 C8 H8 120.1
C11 C12 C7 120.2(2)
C11 C12 H12 119.9
C7 C12 H12 119.9
C21 C22 C23 119.7(2)
C21 C22 H22 120.1
C23 C22 H22 120.1
C16 C15 N2 106.81(16)
C16 C15 H15A 110.4
N2 C15 H15A 110.4
C16 C15 H15B 110.4
N2 C15 H15B 110.4
H15A C15 H15B 108.6
N2 C13 C1 110.28(16)
N2 C13 H13A 109.6
C1 C13 H13A 109.6
N2 C13 H13B 109.6
C1 C13 H13B 109.6
H13A C13 H13B 108.1
C9 C10 C11 119.8(2)
C9 C10 H10 120.1
C11 C10 H10 120.1
C10 C9 C8 120.5(2)
C10 C9 H9 119.8
C8 C9 H9 119.8
N7 C6 C7 112.39(17)
N7 C6 H6A 109.1
C7 C6 H6A 109.1
N7 C6 H6B 109.1
C7 C6 H6B 109.1
H6A C6 H6B 107.9
C20 C21 C22 120.2(2)
C20 C21 H21 119.9
C22 C21 H21 119.9
N9 C18 C19 112.35(16)
N9 C18 H18A 109.1
C19 C18 H18A 109.1
N9 C18 H18B 109.1
C19 C18 H18B 109.1
H18A C18 H18B 107.9
N5 C25 C26 177.3(2)
C22 C23 C24 120.3(2)
C22 C23 H23 119.8
C24 C23 H23 119.8
N2 C14 H14A 109.5
N2 C14 H14B 109.5
H14A C14 H14B 109.5
N2 C14 H14C 109.5
H14A C14 H14C 109.5
H14B C14 H14C 109.5
N1 C16 C17 107.04(18)
N1 C16 C15 116.98(17)
C17 C16 C15 135.98(19)
N3 C2 H2A 109.5
N3 C2 H2B 109.5
H2A C2 H2B 109.5
N3 C2 H2C 109.5
H2A C2 H2C 109.5
H2B C2 H2C 109.5
C25 C26 H26A 109.5
C25 C26 H26B 109.5
H26A C26 H26B 109.5
C25 C26 H26C 109.5
H26A C26 H26C 109.5
H26B C26 H26C 109.5

loop_
_geom_bond_atom_site_label_1
_geom_bond_atom_site_label_2
_geom_bond_distance
Cu1 N4 1.9622(17)
Cu1 N1 1.9845(17)
Cu1 N2 2.0359(18)
Cu1 N3 2.0364(17)
Cu1 N5 2.2466(19)
Cl1 O11 1.4356(16)
Cl1 O12 1.4372(18)
Cl1 O13 1.4404(16)
Cl1 O14 1.4503(17)
Cl2 O24 1.4296(17)
Cl2 O21 1.4360(17)
Cl2 O23 1.4386(16)
Cl2 O22 1.4434(16)
N4 N6 1.316(2)
N4 C4 1.360(2)
N6 N7 1.334(2)
N9 N8 1.338(2)
N9 C17 1.353(3)
N9 C18 1.463(3)
N8 N1 1.317(2)
N3 C2 1.482(3)
N3 C1 1.495(3)
N3 C3 1.496(3)
N1 C16 1.354(3)
N2 C14 1.482(3)
N2 C13 1.490(3)
N2 C15 1.496(3)
C7 C8 1.389(3)
C7 C12 1.396(3)
C7 C6 1.519(3)
N7 C5 1.353(3)
N7 C6 1.463(3)
N5 C25 1.134(3)
C24 C19 1.389(3)
C24 C23 1.391(3)
C24 H24 0.9500
C20 C21 1.377(3)
C20 C19 1.401(3)
C20 H20 0.9500
C11 C12 1.387(3)
C11 C10 1.389(3)
C11 H11 0.9500
C19 C18 1.510(3)
C4 C5 1.370(3)
C4 C3 1.495(3)
C17 C16 1.368(3)
C17 H17 0.9500
C3 H3A 0.9900
C3 H3B 0.9900
C5 H5 0.9500
C1 C13 1.516(3)
C1 H1A 0.9900
C1 H1B 0.9900
C8 C9 1.395(3)
C8 H8 0.9500
C12 H12 0.9500
C22 C21 1.388(3)
C22 C23 1.390(3)
C22 H22 0.9500
C15 C16 1.492(3)
C15 H15A 0.9900
C15 H15B 0.9900
C13 H13A 0.9900
C13 H13B 0.9900
C10 C9 1.383(3)
C10 H10 0.9500
C9 H9 0.9500
C6 H6A 0.9900
C6 H6B 0.9900
C21 H21 0.9500
C18 H18A 0.9900
C18 H18B 0.9900
C25 C26 1.455(3)
C23 H23 0.9500
C14 H14A 0.9800
C14 H14B 0.9800
C14 H14C 0.9800
C2 H2A 0.9800
C2 H2B 0.9800
C2 H2C 0.9800
C26 H26A 0.9800
C26 H26B 0.9800
C26 H26C 0.9800

loop_
_geom_torsion_atom_site_label_1
_geom_torsion_atom_site_label_2
_geom_torsion_atom_site_label_3
_geom_torsion_atom_site_label_4
_geom_torsion
N1 Cu1 N4 N6 -31.79(19)
N2 Cu1 N4 N6 -137.8(2)
N3 Cu1 N4 N6 174.70(19)
N5 Cu1 N4 N6 66.69(19)
N1 Cu1 N4 C4 138.89(14)
N2 Cu1 N4 C4 32.9(3)
N3 Cu1 N4 C4 -14.62(14)
N5 Cu1 N4 C4 -122.62(15)
C4 N4 N6 N7 0.2(2)
Cu1 N4 N6 N7 171.11(14)
C17 N9 N8 N1 -0.2(2)
C18 N9 N8 N1 176.84(16)
N4 Cu1 N3 C2 -97.03(14)
N1 Cu1 N3 C2 158.39(14)
N2 Cu1 N3 C2 94.60(13)
N5 Cu1 N3 C2 -7.02(14)
N4 Cu1 N3 C1 143.34(12)
N1 Cu1 N3 C1 38.8(2)
N2 Cu1 N3 C1 -25.03(12)
N5 Cu1 N3 C1 -126.65(12)
N4 Cu1 N3 C3 23.83(13)
N1 Cu1 N3 C3 -80.76(19)
N2 Cu1 N3 C3 -144.55(13)
N5 Cu1 N3 C3 113.83(13)
N9 N8 N1 C16 0.1(2)
N9 N8 N1 Cu1 -172.86(15)
N4 Cu1 N1 N8 32.8(2)
N2 Cu1 N1 N8 -162.6(2)
N3 Cu1 N1 N8 132.46(19)
N5 Cu1 N1 N8 -61.5(2)
N4 Cu1 N1 C16 -140.20(13)
N2 Cu1 N1 C16 24.42(13)
N3 Cu1 N1 C16 -40.5(2)
N5 Cu1 N1 C16 125.52(14)
N4 Cu1 N2 C14 -170.4(2)
N1 Cu1 N2 C14 80.70(14)
N3 Cu1 N2 C14 -123.31(14)
N5 Cu1 N2 C14 -15.42(15)
N4 Cu1 N2 C13 -47.8(3)
N1 Cu1 N2 C13 -156.78(13)
N3 Cu1 N2 C13 -0.80(13)
N5 Cu1 N2 C13 107.10(13)
N4 Cu1 N2 C15 71.1(3)
N1 Cu1 N2 C15 -37.84(12)
N3 Cu1 N2 C15 118.14(12)
N5 Cu1 N2 C15 -133.97(12)
N4 N6 N7 C5 -0.2(2)
N4 N6 N7 C6 -173.28(17)
N4 Cu1 N5 C25 -64.2(2)
N1 Cu1 N5 C25 39.6(2)
N2 Cu1 N5 C25 122.5(2)
N3 Cu1 N5 C25 -146.9(2)
C23 C24 C19 C20 0.9(3)
C23 C24 C19 C18 178.52(19)
C21 C20 C19 C24 0.1(3)
C21 C20 C19 C18 -177.64(19)
N6 N4 C4 C5 -0.1(2)
Cu1 N4 C4 C5 -172.91(13)
N6 N4 C4 C3 174.71(17)
Cu1 N4 C4 C3 1.9(2)
N8 N9 C17 C16 0.2(2)
C18 N9 C17 C16 -176.54(18)
C2 N3 C3 C4 93.49(19)
C1 N3 C3 C4 -142.31(17)
Cu1 N3 C3 C4 -27.70(19)
N4 C4 C3 N3 17.6(2)
C5 C4 C3 N3 -169.4(2)
N6 N7 C5 C4 0.2(2)
C6 N7 C5 C4 172.48(19)
N4 C4 C5 N7 0.0(2)
C3 C4 C5 N7 -173.6(2)
C2 N3 C1 C13 -72.1(2)
C3 N3 C1 C13 164.83(16)
Cu1 N3 C1 C13 46.48(17)
C12 C7 C8 C9 -0.4(3)
C6 C7 C8 C9 179.54(19)
C10 C11 C12 C7 -0.1(3)
C8 C7 C12 C11 0.2(3)
C6 C7 C12 C11 -179.71(19)
C14 N2 C15 C16 -78.01(19)
C13 N2 C15 C16 159.84(15)
Cu1 N2 C15 C16 43.71(16)
C14 N2 C13 C1 151.72(18)
C15 N2 C13 C1 -86.8(2)
Cu1 N2 C13 C1 27.04(19)
N3 C1 C13 N2 -50.6(2)
C12 C11 C10 C9 0.1(3)
C11 C10 C9 C8 -0.2(3)
C7 C8 C9 C10 0.4(3)
N6 N7 C6 C7 81.8(2)
C5 N7 C6 C7 -90.0(2)
C8 C7 C6 N7 1.9(3)
C12 C7 C6 N7 -178.16(17)
C19 C20 C21 C22 -0.9(3)
C23 C22 C21 C20 0.8(3)
N8 N9 C18 C19 -98.4(2)
C17 N9 C18 C19 78.1(2)
C24 C19 C18 N9 17.8(3)
C20 C19 C18 N9 -164.57(18)
Cu1 N5 C25 C26 12(6)
C21 C22 C23 C24 0.3(3)
C19 C24 C23 C22 -1.1(3)
N8 N1 C16 C17 0.0(2)
Cu1 N1 C16 C17 174.86(13)
N8 N1 C16 C15 -179.20(16)
Cu1 N1 C16 C15 -4.3(2)
N9 C17 C16 N1 -0.1(2)
N9 C17 C16 C15 178.9(2)
N2 C15 C16 N1 -27.5(2)
N2 C15 C16 C17 153.6(2)
